data_7013340
loop_
_publ_author_name
'Yamamoto, Yasuhiro'
'Sakamoto, Shinobu'
'Ohki, Yuka'
'Usuzawa, Akihiro'
'Fujita, Masanori'
'Mochida, Tomoyuki'

_publ_section_title
;
 Preparation and characterization of rhodium(iii), iridium(iii) and
 ruthenium(ii) bearing 1,3- or 1,4-dithianesElectronic supplementary
 information (ESI) available: Crystal data and ORTEP figures for 2b,
 2ab and 3c and further experimental details. See
 http://www.rsc.org/suppdata/dt/b3/b306496d/
;
_journal_issue 18
_journal_name_full 'Dalton Transactions'
_journal_page_first 3534
_journal_paper_doi 10.1039/b306496d
_journal_year 2003
_chemical_formula_sum 'C14 H23 Cl2 Ir S2'
_chemical_formula_weight 518.58
_space_group_IT_number 14
_symmetry_cell_setting monoclinic
_symmetry_Int_Tables_number 14
_symmetry_space_group_name_Hall '-P 2yab'
_symmetry_space_group_name_H-M 'P 1 21/a 1'
_audit_creation_date 'Mon Jan 20 19:02:26 2003'
_audit_creation_method 'by teXsan'
_cell_angle_alpha 90
_cell_angle_beta 109.00(2)
_cell_angle_gamma 90
_cell_formula_units_Z 4
_cell_length_a 13.637(3)
_cell_length_b 9.363(6)
_cell_length_c 14.055(4)
_cell_measurement_reflns_used 25
_cell_measurement_temperature 301.2
_cell_measurement_theta_max 12.4
_cell_measurement_theta_min 12.1
_cell_volume 1696.8(13)
_computing_cell_refinement 'MSC/AFC Diffractometer Control'
_computing_data_collection 'MSC/AFC Diffractometer Control'
_computing_data_reduction 'teXsan Ver. 1.11'
_computing_publication_material 'teXsan Ver. 1.11'
_computing_structure_refinement 'teXsan Ver. 1.10'
_computing_structure_solution 'DIRDIF94 (PATTY)'
_diffrn_measured_fraction_theta_full 0.9997
_diffrn_measured_fraction_theta_max 0.9997
_diffrn_measurement_device_type 'Rigaku AFC5S'
_diffrn_measurement_method \w-2\q
_diffrn_radiation_type 'Mo K\a'
_diffrn_radiation_wavelength 0.7107
_diffrn_reflns_av_R_equivalents 0.024
_diffrn_reflns_limit_h_max 16
_diffrn_reflns_limit_h_min 0
_diffrn_reflns_limit_k_max 11
_diffrn_reflns_limit_k_min 0
_diffrn_reflns_limit_l_max 15
_diffrn_reflns_limit_l_min -16
_diffrn_reflns_number 3320
_diffrn_reflns_theta_full 24.99
_diffrn_reflns_theta_max 24.99
_diffrn_standards_decay_% 0.92
_diffrn_standards_interval_count 200
_diffrn_standards_number 3
_exptl_absorpt_coefficient_mu 8.436
_exptl_absorpt_correction_T_max 0.998
_exptl_absorpt_correction_T_min 0.696
_exptl_absorpt_correction_type psi-scan
_exptl_absorpt_process_details '(North, Phillips & Mathews, 1968)'
_exptl_crystal_colour pale
_exptl_crystal_density_diffrn 2.030
_exptl_crystal_density_method 'not measured'
_exptl_crystal_description prismatic
_exptl_crystal_size_max 0.400
_exptl_crystal_size_mid 0.300
_exptl_crystal_size_min 0.200
_refine_diff_density_max 0.98
_refine_diff_density_min -0.83
_refine_ls_extinction_method none
_refine_ls_goodness_of_fit_ref 1.110
_refine_ls_hydrogen_treatment noref
_refine_ls_number_parameters 172
_refine_ls_number_reflns 2152
_refine_ls_R_factor_gt 0.0334
_refine_ls_shift/su_max 0.0004
_refine_ls_structure_factor_coef F
_refine_ls_weighting_details 'w = 1/[\s^2^(Fo) + 0.00063|Fo|^2^]'
_refine_ls_weighting_scheme calc
_refine_ls_wR_factor_ref 0.0430
_reflns_number_gt 2152
_reflns_number_total 2975
_reflns_threshold_expression F^2^>3.0\s(F^2^)
_cod_data_source_file b306496d.txt
_cod_data_source_block compound_8
_cod_original_cell_volume 1696(1)
_cod_original_formula_sum 'C14 H23 Cl2 Ir S2 '
_cod_database_code 7013340

loop_
_symmetry_equiv_pos_as_xyz
x,y,z
1/2-x,1/2+y,-z
-x,-y,-z
1/2+x,1/2-y,z

loop_
_atom_site_label
_atom_site_type_symbol
_atom_site_fract_x
_atom_site_fract_y
_atom_site_fract_z
_atom_site_U_iso_or_equiv
_atom_site_adp_type
_atom_site_occupancy
_atom_site_calc_flag
_atom_site_refinement_flags
_atom_site_disorder_assembly
_atom_site_disorder_group
Ir Ir 0.19088(2) 0.12780(4) 0.20431(2) 0.02375(10) Uani 1.00 d . . .
Cl(1) Cl 0.2220(2) 0.1247(3) 0.0455(2) 0.0465(7) Uani 1.00 d . . .
Cl(2) Cl 0.4242(2) 0.2381(3) 0.5913(2) 0.0572(8) Uani 1.00 d . . .
S(1) S 0.3697(2) 0.1083(3) 0.2894(2) 0.0378(7) Uani 1.00 d . . .
S(2) S 0.2191(2) -0.1207(3) 0.2225(2) 0.0338(6) Uani 1.00 d . . .
C(1) C 0.0357(7) 0.1382(9) 0.2185(7) 0.030(2) Uani 1.00 d . . .
C(2) C 0.0385(7) 0.225(1) 0.1384(7) 0.032(3) Uani 1.00 d . . .
C(3) C 0.1156(7) 0.3354(9) 0.1784(7) 0.030(2) Uani 1.00 d . . .
C(4) C 0.1585(7) 0.315(1) 0.2833(7) 0.031(2) Uani 1.00 d . . .
C(5) C 0.1116(7) 0.1903(10) 0.3101(7) 0.027(2) Uani 1.00 d . . .
C(6) C -0.0368(8) 0.016(1) 0.2123(9) 0.045(3) Uani 1.00 d . . .
C(7) C -0.0292(8) 0.212(1) 0.0312(7) 0.039(3) Uani 1.00 d . . .
C(8) C 0.1383(9) 0.456(1) 0.1188(9) 0.047(3) Uani 1.00 d . . .
C(9) C 0.2367(9) 0.411(1) 0.3557(8) 0.043(3) Uani 1.00 d . . .
C(10) C 0.1253(8) 0.1421(10) 0.4152(8) 0.038(3) Uani 1.00 d . . .
C(11) C 0.3689(8) -0.010(1) 0.3911(8) 0.039(3) Uani 1.00 d . . .
C(12) C 0.2909(8) -0.132(1) 0.3554(8) 0.044(3) Uani 1.00 d . . .
C(13) C 0.3306(9) -0.144(1) 0.1808(8) 0.043(3) Uani 1.00 d . . .
C(14) C 0.4098(8) -0.023(1) 0.2159(8) 0.042(3) Uani 1.00 d . . .
H(1) H -0.1063 0.0495 0.1895 0.0538 Uiso 1.00 calc . . .
H(2) H -0.0278 -0.0535 0.1665 0.0538 Uiso 1.00 calc . . .
H(3) H -0.0224 -0.0260 0.2770 0.0538 Uiso 1.00 calc . . .
H(4) H -0.0997 0.2223 0.0271 0.0469 Uiso 1.00 calc . . .
H(5) H -0.0115 0.2836 -0.0080 0.0469 Uiso 1.00 calc . . .
H(6) H -0.0193 0.1202 0.0064 0.0469 Uiso 1.00 calc . . .
H(7) H 0.2101 0.4571 0.1265 0.0560 Uiso 1.00 calc . . .
H(8) H 0.0991 0.4446 0.0497 0.0560 Uiso 1.00 calc . . .
H(9) H 0.1199 0.5442 0.1424 0.0560 Uiso 1.00 calc . . .
H(10) H 0.2535 0.3730 0.4219 0.0519 Uiso 1.00 calc . . .
H(11) H 0.2976 0.4155 0.3371 0.0519 Uiso 1.00 calc . . .
H(12) H 0.2082 0.5035 0.3537 0.0519 Uiso 1.00 calc . . .
H(13) H 0.1020 0.2149 0.4498 0.0452 Uiso 1.00 calc . . .
H(14) H 0.0860 0.0577 0.4132 0.0452 Uiso 1.00 calc . . .
H(15) H 0.1965 0.1231 0.4494 0.0452 Uiso 1.00 calc . . .
H(16) H 0.4362 -0.0496 0.4200 0.0471 Uiso 1.00 calc . . .
H(17) H 0.3513 0.0436 0.4406 0.0471 Uiso 1.00 calc . . .
H(18) H 0.2433 -0.1288 0.3919 0.0530 Uiso 1.00 calc . . .
H(19) H 0.3273 -0.2203 0.3682 0.0530 Uiso 1.00 calc . . .
H(20) H 0.3635 -0.2320 0.2069 0.0522 Uiso 1.00 calc . . .
H(21) H 0.3074 -0.1475 0.1093 0.0522 Uiso 1.00 calc . . .
H(22) H 0.4180 0.0223 0.1585 0.0505 Uiso 1.00 calc . . .
H(23) H 0.4743 -0.0625 0.2558 0.0505 Uiso 1.00 calc . . .

loop_
_atom_site_aniso_label
_atom_site_aniso_U_11
_atom_site_aniso_U_22
_atom_site_aniso_U_33
_atom_site_aniso_U_12
_atom_site_aniso_U_13
_atom_site_aniso_U_23
Ir 0.0243(2) 0.0240(2) 0.0222(2) 0.0017(2) 0.0066(1) 0.0014(2)
Cl(1) 0.054(2) 0.060(2) 0.030(1) 0.013(1) 0.020(1) 0.012(1)
Cl(2) 0.051(2) 0.052(2) 0.056(2) 0.018(1) 0.001(1) -0.015(1)
S(1) 0.026(1) 0.035(1) 0.048(2) -0.001(1) 0.007(1) -0.007(1)
S(2) 0.033(1) 0.027(1) 0.039(1) 0.000(1) 0.008(1) -0.002(1)
C(1) 0.028(4) 0.021(4) 0.037(5) 0.010(4) 0.007(4) -0.002(4)
C(2) 0.027(5) 0.038(5) 0.029(5) 0.016(4) 0.008(4) 0.004(4)
C(3) 0.032(5) 0.023(5) 0.036(5) 0.005(4) 0.010(4) -0.004(4)
C(4) 0.021(4) 0.037(5) 0.033(5) 0.004(4) 0.007(4) -0.010(4)
C(5) 0.027(5) 0.031(5) 0.026(5) 0.004(4) 0.011(4) -0.006(4)
C(6) 0.035(5) 0.049(6) 0.049(7) 0.000(5) 0.011(5) 0.004(5)
C(7) 0.033(5) 0.047(6) 0.032(6) 0.003(5) 0.004(4) 0.010(5)
C(8) 0.051(7) 0.039(6) 0.054(7) 0.006(5) 0.022(6) 0.017(5)
C(9) 0.050(6) 0.032(5) 0.044(6) -0.008(5) 0.009(5) -0.011(5)
C(10) 0.044(6) 0.038(6) 0.035(5) 0.001(5) 0.017(5) -0.001(5)
C(11) 0.033(5) 0.052(6) 0.028(5) 0.016(5) 0.003(4) -0.007(5)
C(12) 0.054(6) 0.047(6) 0.032(6) -0.005(6) 0.016(5) 0.010(5)
C(13) 0.056(7) 0.039(6) 0.042(6) 0.011(5) 0.026(5) -0.004(5)
C(14) 0.041(6) 0.047(6) 0.036(6) 0.013(5) 0.010(5) 0.005(5)

loop_
_atom_type_symbol
_atom_type_description
_atom_type_scat_dispersion_real
_atom_type_scat_dispersion_imag
_atom_type_scat_source
C C 0.003 0.002
;International Tables for Crystallography
(1992, Vol. C, Tables 4.2.6.8 and 6.1.1.1)
;
H H 0.000 0.000
;International Tables for Crystallography
(1992, Vol. C, Table 6.1.1.2)
;
S S 0.125 0.123
;International Tables for Crystallography
(1992, Vol. C, Tables 4.2.6.8 and 6.1.1.1)
;
Cl Cl 0.148 0.159
;International Tables for Crystallography
(1992, Vol. C, Tables 4.2.6.8 and 6.1.1.1)
;
Ir Ir -1.444 7.990
;International Tables for Crystallography
(1992, Vol. C, Tables 4.2.6.8 and 6.1.1.1)
;

loop_
_geom_angle_atom_site_label_1
_geom_angle_atom_site_label_2
_geom_angle_atom_site_label_3
_geom_angle
_geom_angle_site_symmetry_1
_geom_angle_site_symmetry_2
_geom_angle_site_symmetry_3
_geom_angle_publ_flag
Cl(1) Ir S(1) 90.21(9) . . 0_555 yes
Cl(1) Ir S(2) 90.95(9) . . 0_555 yes
Cl(1) Ir C(1) 123.6(3) . . 0_555 yes
Cl(1) Ir C(2) 92.4(2) . . 0_555 yes
Cl(1) Ir C(3) 94.1(3) . . 0_555 yes
Cl(1) Ir C(4) 127.2(3) . . 0_555 yes
Cl(1) Ir C(5) 155.7(3) . . 0_555 yes
S(1) Ir S(2) 76.24(9) . . 0_555 yes
S(1) Ir C(1) 146.2(3) . . 0_555 yes
S(1) Ir C(2) 159.5(3) . . 0_555 yes
S(1) Ir C(3) 120.7(3) . . 0_555 yes
S(1) Ir C(4) 98.7(2) . . 0_555 yes
S(1) Ir C(5) 109.7(2) . . 0_555 yes
S(2) Ir C(1) 99.3(2) . . 0_555 yes
S(2) Ir C(2) 124.0(3) . . 0_555 yes
S(2) Ir C(3) 162.2(3) . . 0_555 yes
S(2) Ir C(4) 141.7(3) . . 0_555 yes
S(2) Ir C(5) 106.9(2) . . 0_555 yes
C(1) Ir C(2) 37.4(3) . . 0_555 yes
C(1) Ir C(3) 63.8(3) . . 0_555 yes
C(1) Ir C(4) 63.9(3) . . 0_555 yes
C(1) Ir C(5) 38.7(3) . . 0_555 yes
C(2) Ir C(3) 38.8(3) . . 0_555 yes
C(2) Ir C(4) 63.9(3) . . 0_555 yes
C(2) Ir C(5) 64.1(3) . . 0_555 yes
C(3) Ir C(4) 37.7(3) . . 0_555 yes
C(3) Ir C(5) 64.1(3) . . 0_555 yes
C(4) Ir C(5) 38.3(3) . . 0_555 yes
Ir S(1) C(11) 100.2(3) . . 0_555 yes
Ir S(1) C(14) 102.7(4) . . 0_555 yes
C(11) S(1) C(14) 96.6(5) . . 0_555 yes
Ir S(2) C(12) 100.7(4) . . 0_555 yes
Ir S(2) C(13) 102.1(3) . . 0_555 yes
C(12) S(2) C(13) 95.6(5) . . 0_555 yes
Ir C(1) C(2) 70.9(5) . . 0_555 yes
Ir C(1) C(5) 70.4(5) . . 0_555 yes
Ir C(1) C(6) 126.9(6) . . 0_555 yes
C(2) C(1) C(5) 108.6(8) . . 0_555 yes
C(2) C(1) C(6) 126.1(9) . . 0_555 yes
C(5) C(1) C(6) 125.2(9) . . 0_555 yes
Ir C(2) C(1) 71.7(5) . . 0_555 yes
Ir C(2) C(3) 70.2(5) . . 0_555 yes
Ir C(2) C(7) 125.6(6) . . 0_555 yes
C(1) C(2) C(3) 108.0(8) . . 0_555 yes
C(1) C(2) C(7) 126.2(9) . . 0_555 yes
C(3) C(2) C(7) 125.8(9) . . 0_555 yes
Ir C(3) C(2) 70.9(5) . . 0_555 yes
Ir C(3) C(4) 71.9(5) . . 0_555 yes
Ir C(3) C(8) 126.7(7) . . 0_555 yes
C(2) C(3) C(4) 108.1(8) . . 0_555 yes
C(2) C(3) C(8) 125.1(9) . . 0_555 yes
C(4) C(3) C(8) 126.6(9) . . 0_555 yes
Ir C(4) C(3) 70.3(5) . . 0_555 yes
Ir C(4) C(5) 70.5(5) . . 0_555 yes
Ir C(4) C(9) 127.1(7) . . 0_555 yes
C(3) C(4) C(5) 108.4(8) . . 0_555 yes
C(3) C(4) C(9) 125.9(9) . . 0_555 yes
C(5) C(4) C(9) 125.7(9) . . 0_555 yes
Ir C(5) C(1) 71.0(5) . . 0_555 yes
Ir C(5) C(4) 71.2(5) . . 0_555 yes
Ir C(5) C(10) 131.3(7) . . 0_555 yes
C(1) C(5) C(4) 106.9(8) . . 0_555 yes
C(1) C(5) C(10) 126.8(8) . . 0_555 yes
C(4) C(5) C(10) 125.4(8) . . 0_555 yes
C(1) C(6) H(1) 109.4 . . 0_555 no
C(1) C(6) H(2) 109.4 . . 0_555 no
C(1) C(6) H(3) 109.7 . . 0_555 no
H(1) C(6) H(2) 109.4 . . 0_555 no
H(1) C(6) H(3) 109.5 . . 0_555 no
H(2) C(6) H(3) 109.5 . . 0_555 no
C(2) C(7) H(4) 109.3 . . 0_555 no
C(2) C(7) H(5) 109.6 . . 0_555 no
C(2) C(7) H(6) 109.4 . . 0_555 no
H(4) C(7) H(5) 109.4 . . 0_555 no
H(4) C(7) H(6) 109.5 . . 0_555 no
H(5) C(7) H(6) 109.5 . . 0_555 no
C(3) C(8) H(7) 109.4 . . 0_555 no
C(3) C(8) H(8) 109.3 . . 0_555 no
C(3) C(8) H(9) 109.7 . . 0_555 no
H(7) C(8) H(8) 109.3 . . 0_555 no
H(7) C(8) H(9) 109.7 . . 0_555 no
H(8) C(8) H(9) 109.4 . . 0_555 no
C(4) C(9) H(10) 109.2 . . 0_555 no
C(4) C(9) H(11) 109.7 . . 0_555 no
C(4) C(9) H(12) 109.4 . . 0_555 no
H(10) C(9) H(11) 109.6 . . 0_555 no
H(10) C(9) H(12) 109.2 . . 0_555 no
H(11) C(9) H(12) 109.7 . . 0_555 no
C(5) C(10) H(13) 109.6 . . 0_555 no
C(5) C(10) H(14) 109.1 . . 0_555 no
C(5) C(10) H(15) 109.8 . . 0_555 no
H(13) C(10) H(14) 109.2 . . 0_555 no
H(13) C(10) H(15) 110.0 . . 0_555 no
H(14) C(10) H(15) 109.1 . . 0_555 no
S(1) C(11) C(12) 112.3(7) . . 0_555 yes
S(1) C(11) H(16) 108.9 . . 0_555 no
S(1) C(11) H(17) 108.7 . . 0_555 no
C(12) C(11) H(16) 108.6 . . 0_555 no
C(12) C(11) H(17) 108.5 . . 0_555 no
H(16) C(11) H(17) 109.8 . . 0_555 no
S(2) C(12) C(11) 112.3(7) . . 0_555 yes
S(2) C(12) H(18) 108.7 . . 0_555 no
S(2) C(12) H(19) 108.8 . . 0_555 no
C(11) C(12) H(18) 108.7 . . 0_555 no
C(11) C(12) H(19) 108.7 . . 0_555 no
H(18) C(12) H(19) 109.6 . . 0_555 no
S(2) C(13) C(14) 112.5(7) . . 0_555 yes
S(2) C(13) H(20) 108.5 . . 0_555 no
S(2) C(13) H(21) 108.8 . . 0_555 no
C(14) C(13) H(20) 108.5 . . 0_555 no
C(14) C(13) H(21) 109.1 . . 0_555 no
H(20) C(13) H(21) 109.4 . . 0_555 no
S(1) C(14) C(13) 112.1(7) . . 0_555 yes
S(1) C(14) H(22) 108.6 . . 0_555 no
S(1) C(14) H(23) 109.2 . . 0_555 no
C(13) C(14) H(22) 108.3 . . 0_555 no
C(13) C(14) H(23) 109.1 . . 0_555 no
H(22) C(14) H(23) 109.6 . . 0_555 no

loop_
_geom_bond_atom_site_label_1
_geom_bond_atom_site_label_2
_geom_bond_distance
_geom_bond_site_symmetry_1
_geom_bond_site_symmetry_2
_geom_bond_publ_flag
Ir Cl(1) 2.404(2) . . yes
Ir S(1) 2.348(2) . . yes
Ir S(2) 2.358(3) . . yes
Ir C(1) 2.192(9) . . yes
Ir C(2) 2.182(8) . . yes
Ir C(3) 2.173(9) . . yes
Ir C(4) 2.193(9) . . yes
Ir C(5) 2.184(8) . . yes
S(1) C(11) 1.81(1) . . yes
S(1) C(14) 1.80(1) . . yes
S(2) C(12) 1.81(1) . . yes
S(2) C(13) 1.81(1) . . yes
C(1) C(2) 1.40(1) . . yes
C(1) C(5) 1.45(1) . . yes
C(1) C(6) 1.50(1) . . yes
C(2) C(3) 1.45(1) . . yes
C(2) C(7) 1.49(1) . . yes
C(3) C(4) 1.41(1) . . yes
C(3) C(8) 1.50(1) . . yes
C(4) C(5) 1.44(1) . . yes
C(4) C(9) 1.51(1) . . yes
C(5) C(10) 1.50(1) . . yes
C(6) H(1) 0.950 . . no
C(6) H(2) 0.951 . . no
C(6) H(3) 0.949 . . no
C(7) H(4) 0.950 . . no
C(7) H(5) 0.950 . . no
C(7) H(6) 0.949 . . no
C(8) H(7) 0.950 . . no
C(8) H(8) 0.953 . . no
C(8) H(9) 0.948 . . no
C(9) H(10) 0.952 . . no
C(9) H(11) 0.946 . . no
C(9) H(12) 0.951 . . no
C(10) H(13) 0.947 . . no
C(10) H(14) 0.957 . . no
C(10) H(15) 0.947 . . no
C(11) C(12) 1.53(1) . . yes
C(11) H(16) 0.947 . . no
C(11) H(17) 0.949 . . no
C(12) H(18) 0.950 . . no
C(12) H(19) 0.949 . . no
C(13) C(14) 1.53(1) . . yes
C(13) H(20) 0.953 . . no
C(13) H(21) 0.948 . . no
C(14) H(22) 0.954 . . no
C(14) H(23) 0.944 . . no

loop_
_geom_contact_atom_site_label_1
_geom_contact_atom_site_label_2
_geom_contact_distance
_geom_contact_site_symmetry_1
_geom_contact_site_symmetry_2
_geom_contact_publ_flag
Cl(2) C(12) 3.47(1) . 2_556 ?
Cl(2) C(11) 3.483(10) . 3_656 ?
Cl(2) C(11) 3.54(1) . . ?
Cl(2) C(14) 3.54(1) . 3_656 ?
C(3) C(14) 3.49(1) . 4_455 ?

loop_
_geom_torsion_atom_site_label_1
_geom_torsion_atom_site_label_2
_geom_torsion_atom_site_label_3
_geom_torsion_atom_site_label_4
_geom_torsion
_geom_torsion_site_symmetry_1
_geom_torsion_site_symmetry_2
_geom_torsion_site_symmetry_3
_geom_torsion_site_symmetry_4
_geom_torsion_publ_flag
Ir S(1) C(11) C(12) 42.4(7) 0_555 9_1 5_555 55_5 yes
Ir S(1) C(14) C(13) -39.7(8) 0_555 9_1 5_555 55_5 yes
Ir S(2) C(12) C(11) -39.7(7) 0_555 9_1 5_555 55_5 yes
Ir S(2) C(13) C(14) 39.0(8) 0_555 9_1 5_555 55_5 yes
Ir C(1) C(2) C(3) -61.2(6) 0_555 9_1 5_555 55_5 yes
Ir C(1) C(2) C(7) 121.2(9) 0_555 9_1 5_555 55_5 yes
Ir C(1) C(5) C(4) 62.5(6) 0_555 9_1 5_555 55_5 yes
Ir C(1) C(5) C(10) -127.9(9) 0_555 9_1 5_555 55_5 yes
Ir C(2) C(1) C(5) 60.6(6) 0_555 9_1 5_555 55_5 yes
Ir C(2) C(1) C(6) -122.2(9) 0_555 9_1 5_555 55_5 yes
Ir C(2) C(3) C(4) -62.7(6) 0_555 9_1 5_555 55_5 yes
Ir C(2) C(3) C(8) 122.0(9) 0_555 9_1 5_555 55_5 yes
Ir C(3) C(2) C(1) 62.1(6) 0_555 9_1 5_555 55_5 yes
Ir C(3) C(2) C(7) -120.2(9) 0_555 9_1 5_555 55_5 yes
Ir C(3) C(4) C(5) -60.5(6) 0_555 9_1 5_555 55_5 yes
Ir C(3) C(4) C(9) 122.1(9) 0_555 9_1 5_555 55_5 yes
Ir C(4) C(3) C(2) 62.1(6) 0_555 9_1 5_555 55_5 yes
Ir C(4) C(3) C(8) -122.7(10) 0_555 9_1 5_555 55_5 yes
Ir C(4) C(5) C(1) -62.4(6) 0_555 9_1 5_555 55_5 yes
Ir C(4) C(5) C(10) 127.9(9) 0_555 9_1 5_555 55_5 yes
Ir C(5) C(1) C(2) -60.9(6) 0_555 9_1 5_555 55_5 yes
Ir C(5) C(1) C(6) 121.9(9) 0_555 9_1 5_555 55_5 yes
Ir C(5) C(4) C(3) 60.4(6) 0_555 9_1 5_555 55_5 yes
Ir C(5) C(4) C(9) -122.2(9) 0_555 9_1 5_555 55_5 yes
Cl(1) Ir S(1) C(11) -141.7(3) 0_555 9_1 5_555 55_5 yes
Cl(1) Ir S(1) C(14) -42.5(4) 0_555 9_1 5_555 55_5 yes
Cl(1) Ir S(2) C(12) 140.3(4) 0_555 9_1 5_555 55_5 yes
Cl(1) Ir S(2) C(13) 42.1(4) 0_555 9_1 5_555 55_5 yes
Cl(1) Ir C(1) C(2) -38.4(6) 0_555 9_1 5_555 55_5 yes
Cl(1) Ir C(1) C(5) -157.2(4) 0_555 9_1 5_555 55_5 yes
Cl(1) Ir C(1) C(6) 83.0(9) 0_555 9_1 5_555 55_5 yes
Cl(1) Ir C(2) C(1) 148.8(5) 0_555 9_1 5_555 55_5 yes
Cl(1) Ir C(2) C(3) -93.6(5) 0_555 9_1 5_555 55_5 yes
Cl(1) Ir C(2) C(7) 26.9(8) 0_555 9_1 5_555 55_5 yes
Cl(1) Ir C(3) C(2) 88.8(5) 0_555 9_1 5_555 55_5 yes
Cl(1) Ir C(3) C(4) -153.9(5) 0_555 9_1 5_555 55_5 yes
Cl(1) Ir C(3) C(8) -31.3(9) 0_555 9_1 5_555 55_5 yes
Cl(1) Ir C(4) C(3) 33.4(6) 0_555 9_1 5_555 55_5 yes
Cl(1) Ir C(4) C(5) 152.2(4) 0_555 9_1 5_555 55_5 yes
Cl(1) Ir C(4) C(9) -87.3(9) 0_555 9_1 5_555 55_5 yes
Cl(1) Ir C(5) C(1) 51.8(9) 0_555 9_1 5_555 55_5 yes
Cl(1) Ir C(5) C(4) -64.5(8) 0_555 9_1 5_555 55_5 yes
Cl(1) Ir C(5) C(10) 174.5(6) 0_555 9_1 5_555 55_5 yes
S(1) Ir S(2) C(12) 50.3(4) 0_555 9_1 5_555 55_5 yes
S(1) Ir S(2) C(13) -47.9(4) 0_555 9_1 5_555 55_5 yes
S(1) Ir C(1) C(2) 145.0(5) 0_555 9_1 5_555 55_5 yes
S(1) Ir C(1) C(5) 26.2(7) 0_555 9_1 5_555 55_5 yes
S(1) Ir C(1) C(6) -93.7(9) 0_555 9_1 5_555 55_5 yes
S(1) Ir C(2) C(1) -114.1(7) 0_555 9_1 5_555 55_5 yes
S(1) Ir C(2) C(3) 3(1) 0_555 9_1 5_555 55_5 yes
S(1) Ir C(2) C(7) 124.1(8) 0_555 9_1 5_555 55_5 yes
S(1) Ir C(3) C(2) -178.5(4) 0_555 9_1 5_555 55_5 yes
S(1) Ir C(3) C(4) -61.2(6) 0_555 9_1 5_555 55_5 yes
S(1) Ir C(3) C(8) 61.4(9) 0_555 9_1 5_555 55_5 yes
S(1) Ir C(4) C(3) 130.3(5) 0_555 9_1 5_555 55_5 yes
S(1) Ir C(4) C(5) -110.9(5) 0_555 9_1 5_555 55_5 yes
S(1) Ir C(4) C(9) 9.6(9) 0_555 9_1 5_555 55_5 yes
S(1) Ir C(5) C(1) -164.9(4) 0_555 9_1 5_555 55_5 yes
S(1) Ir C(5) C(4) 78.8(5) 0_555 9_1 5_555 55_5 yes
S(1) Ir C(5) C(10) -42.2(9) 0_555 9_1 5_555 55_5 yes
S(1) C(11) C(12) S(2) -1.6(9) 0_555 9_1 5_555 55_5 yes
S(1) C(14) C(13) S(2) 0.2(10) 0_555 9_1 5_555 55_5 yes
S(2) Ir S(1) C(11) -50.8(3) 0_555 9_1 5_555 55_5 yes
S(2) Ir S(1) C(14) 48.5(4) 0_555 9_1 5_555 55_5 yes
S(2) Ir C(1) C(2) -135.8(5) 0_555 9_1 5_555 55_5 yes
S(2) Ir C(1) C(5) 105.4(5) 0_555 9_1 5_555 55_5 yes
S(2) Ir C(1) C(6) -14.5(9) 0_555 9_1 5_555 55_5 yes
S(2) Ir C(2) C(1) 56.0(6) 0_555 9_1 5_555 55_5 yes
S(2) Ir C(2) C(3) 173.6(4) 0_555 9_1 5_555 55_5 yes
S(2) Ir C(2) C(7) -65.9(9) 0_555 9_1 5_555 55_5 yes
S(2) Ir C(3) C(2) -17(1) 0_555 9_1 5_555 55_5 yes
S(2) Ir C(3) C(4) 99.8(9) 0_555 9_1 5_555 55_5 yes
S(2) Ir C(3) C(8) -137.6(8) 0_555 9_1 5_555 55_5 yes
S(2) Ir C(4) C(3) -150.9(4) 0_555 9_1 5_555 55_5 yes
S(2) Ir C(4) C(5) -32.1(7) 0_555 9_1 5_555 55_5 yes
S(2) Ir C(4) C(9) 88.4(9) 0_555 9_1 5_555 55_5 yes
S(2) Ir C(5) C(1) -83.8(5) 0_555 9_1 5_555 55_5 yes
S(2) Ir C(5) C(4) 159.9(5) 0_555 9_1 5_555 55_5 yes
S(2) Ir C(5) C(10) 38.8(9) 0_555 9_1 5_555 55_5 yes
C(1) Ir S(1) C(11) 35.5(5) 0_555 9_1 5_555 55_5 yes
C(1) Ir S(1) C(14) 134.7(5) 0_555 9_1 5_555 55_5 yes
C(1) Ir S(2) C(12) -95.5(4) 0_555 9_1 5_555 55_5 yes
C(1) Ir S(2) C(13) 166.3(4) 0_555 9_1 5_555 55_5 yes
C(1) Ir C(2) C(3) 117.6(8) 0_555 9_1 5_555 55_5 yes
C(1) Ir C(2) C(7) -121(1) 0_555 9_1 5_555 55_5 yes
C(1) Ir C(3) C(2) -36.8(5) 0_555 9_1 5_555 55_5 yes
C(1) Ir C(3) C(4) 80.5(6) 0_555 9_1 5_555 55_5 yes
C(1) Ir C(3) C(8) -156(1) 0_555 9_1 5_555 55_5 yes
C(1) Ir C(4) C(3) -80.2(6) 0_555 9_1 5_555 55_5 yes
C(1) Ir C(4) C(5) 38.6(5) 0_555 9_1 5_555 55_5 yes
C(1) Ir C(4) C(9) 159(1) 0_555 9_1 5_555 55_5 yes
C(1) Ir C(5) C(4) -116.3(7) 0_555 9_1 5_555 55_5 yes
C(1) Ir C(5) C(10) 122(1) 0_555 9_1 5_555 55_5 yes
C(1) C(2) Ir C(3) -117.6(8) 0_555 9_1 5_555 55_5 yes
C(1) C(2) Ir C(4) -80.4(6) 0_555 9_1 5_555 55_5 yes
C(1) C(2) Ir C(5) -37.5(5) 0_555 9_1 5_555 55_5 yes
C(1) C(2) C(3) C(4) -0.6(10) 0_555 9_1 5_555 55_5 yes
C(1) C(2) C(3) C(8) -175.9(9) 0_555 9_1 5_555 55_5 yes
C(1) C(5) Ir C(2) 36.3(5) 0_555 9_1 5_555 55_5 yes
C(1) C(5) Ir C(3) 79.7(5) 0_555 9_1 5_555 55_5 yes
C(1) C(5) Ir C(4) 116.3(7) 0_555 9_1 5_555 55_5 yes
C(1) C(5) C(4) C(3) -2.0(9) 0_555 9_1 5_555 55_5 yes
C(1) C(5) C(4) C(9) 175.5(9) 0_555 9_1 5_555 55_5 yes
C(2) Ir S(1) C(11) 120.7(8) 0_555 9_1 5_555 55_5 yes
C(2) Ir S(1) C(14) -140.0(8) 0_555 9_1 5_555 55_5 yes
C(2) Ir S(2) C(12) -126.1(4) 0_555 9_1 5_555 55_5 yes
C(2) Ir S(2) C(13) 135.6(5) 0_555 9_1 5_555 55_5 yes
C(2) Ir C(1) C(5) -118.8(8) 0_555 9_1 5_555 55_5 yes
C(2) Ir C(1) C(6) 121(1) 0_555 9_1 5_555 55_5 yes
C(2) Ir C(3) C(4) 117.3(8) 0_555 9_1 5_555 55_5 yes
C(2) Ir C(3) C(8) -120(1) 0_555 9_1 5_555 55_5 yes
C(2) Ir C(4) C(3) -38.4(5) 0_555 9_1 5_555 55_5 yes
C(2) Ir C(4) C(5) 80.5(6) 0_555 9_1 5_555 55_5 yes
C(2) Ir C(4) C(9) -159(1) 0_555 9_1 5_555 55_5 yes
C(2) Ir C(5) C(4) -80.0(6) 0_555 9_1 5_555 55_5 yes
C(2) Ir C(5) C(10) 159.0(10) 0_555 9_1 5_555 55_5 yes
C(2) C(1) Ir C(3) 38.3(6) 0_555 9_1 5_555 55_5 yes
C(2) C(1) Ir C(4) 80.5(6) 0_555 9_1 5_555 55_5 yes
C(2) C(1) Ir C(5) 118.8(8) 0_555 9_1 5_555 55_5 yes
C(2) C(1) C(5) C(4) 1.6(10) 0_555 9_1 5_555 55_5 yes
C(2) C(1) C(5) C(10) 171.2(9) 0_555 9_1 5_555 55_5 yes
C(2) C(3) Ir C(4) -117.3(8) 0_555 9_1 5_555 55_5 yes
C(2) C(3) Ir C(5) -80.1(6) 0_555 9_1 5_555 55_5 yes
C(2) C(3) C(4) C(5) 1.6(10) 0_555 9_1 5_555 55_5 yes
C(2) C(3) C(4) C(9) -175.8(9) 0_555 9_1 5_555 55_5 yes
C(3) Ir S(1) C(11) 123.3(4) 0_555 9_1 5_555 55_5 yes
C(3) Ir S(1) C(14) -137.4(5) 0_555 9_1 5_555 55_5 yes
C(3) Ir S(2) C(12) -113.0(9) 0_555 9_1 5_555 55_5 yes
C(3) Ir S(2) C(13) 148.8(9) 0_555 9_1 5_555 55_5 yes
C(3) Ir C(1) C(5) -80.5(6) 0_555 9_1 5_555 55_5 yes
C(3) Ir C(1) C(6) 159.6(10) 0_555 9_1 5_555 55_5 yes
C(3) Ir C(2) C(7) 120(1) 0_555 9_1 5_555 55_5 yes
C(3) Ir C(4) C(5) 118.8(8) 0_555 9_1 5_555 55_5 yes
C(3) Ir C(4) C(9) -120(1) 0_555 9_1 5_555 55_5 yes
C(3) Ir C(5) C(4) -36.6(5) 0_555 9_1 5_555 55_5 yes
C(3) Ir C(5) C(10) -157.6(10) 0_555 9_1 5_555 55_5 yes
C(3) C(2) Ir C(4) 37.3(5) 0_555 9_1 5_555 55_5 yes
C(3) C(2) Ir C(5) 80.1(6) 0_555 9_1 5_555 55_5 yes
C(3) C(2) C(1) C(5) -0.6(10) 0_555 9_1 5_555 55_5 yes
C(3) C(2) C(1) C(6) 176.5(8) 0_555 9_1 5_555 55_5 yes
C(3) C(4) Ir C(5) -118.8(8) 0_555 9_1 5_555 55_5 yes
C(3) C(4) C(5) C(10) -171.7(8) 0_555 9_1 5_555 55_5 yes
C(4) Ir S(1) C(11) 90.5(4) 0_555 9_1 5_555 55_5 yes
C(4) Ir S(1) C(14) -170.3(4) 0_555 9_1 5_555 55_5 yes
C(4) Ir S(2) C(12) -36.3(5) 0_555 9_1 5_555 55_5 yes
C(4) Ir S(2) C(13) -134.5(5) 0_555 9_1 5_555 55_5 yes
C(4) Ir C(1) C(5) -38.3(5) 0_555 9_1 5_555 55_5 yes
C(4) Ir C(1) C(6) -158.1(10) 0_555 9_1 5_555 55_5 yes
C(4) Ir C(2) C(7) 157.8(10) 0_555 9_1 5_555 55_5 yes
C(4) Ir C(3) C(8) 122(1) 0_555 9_1 5_555 55_5 yes
C(4) Ir C(5) C(10) -121(1) 0_555 9_1 5_555 55_5 yes
C(4) C(3) Ir C(5) 37.2(5) 0_555 9_1 5_555 55_5 yes
C(4) C(3) C(2) C(7) 177.0(8) 0_555 9_1 5_555 55_5 yes
C(4) C(5) C(1) C(6) -175.6(8) 0_555 9_1 5_555 55_5 yes
C(5) Ir S(1) C(11) 52.5(4) 0_555 9_1 5_555 55_5 yes
C(5) Ir S(1) C(14) 151.7(4) 0_555 9_1 5_555 55_5 yes
C(5) Ir S(2) C(12) -56.4(4) 0_555 9_1 5_555 55_5 yes
C(5) Ir S(2) C(13) -154.7(4) 0_555 9_1 5_555 55_5 yes
C(5) Ir C(1) C(6) -119(1) 0_555 9_1 5_555 55_5 yes
C(5) Ir C(2) C(7) -159.4(9) 0_555 9_1 5_555 55_5 yes
C(5) Ir C(3) C(8) 159(1) 0_555 9_1 5_555 55_5 yes
C(5) Ir C(4) C(9) 120(1) 0_555 9_1 5_555 55_5 yes
C(5) C(1) C(2) C(7) -178.3(8) 0_555 9_1 5_555 55_5 yes
C(5) C(4) C(3) C(8) 176.8(9) 0_555 9_1 5_555 55_5 yes
C(6) C(1) C(2) C(7) -1(1) 0_555 9_1 5_555 55_5 yes
C(6) C(1) C(5) C(10) -6(1) 0_555 9_1 5_555 55_5 yes
C(7) C(2) C(3) C(8) 1(1) 0_555 9_1 5_555 55_5 yes
C(8) C(3) C(4) C(9) 0(1) 0_555 9_1 5_555 55_5 yes
C(9) C(4) C(5) C(10) 5(1) 0_555 9_1 5_555 55_5 yes
C(11) S(1) C(14) C(13) 62.4(8) 0_555 9_1 5_555 55_5 yes
C(11) C(12) S(2) C(13) 63.8(8) 0_555 9_1 5_555 55_5 yes
C(12) S(2) C(13) C(14) -63.2(8) 0_555 9_1 5_555 55_5 yes
C(12) C(11) S(1) C(14) -61.9(8) 0_555 9_1 5_555 55_5 yes
C(12) C(11) S(1) C(14) -61.9(8) 0_555 9_1 5_555 55_5 yes
